data_1572865
loop_
_publ_author_name
'Tanimura, Kazuya'
'Tanaka, Kento'
'Gon, Masayuki'
'Tanaka, Kazuo'

_publ_section_title
;
 Quadrupolar dinuclear hypervalent tin(iv) compounds with near-infrared
 emission consisting of Schiff bases based on &#x3c0;-conjugated
 scaffolds.
;
_journal_issue 43
_journal_name_full 'Chemical science'
_journal_page_first 17950
_journal_page_last 17961
_journal_paper_doi 10.1039/d4sc05006a
_journal_volume 15
_journal_year 2024
_chemical_formula_sum 'C44 H32 N2 O4 Sn2'
_chemical_formula_weight 890.09
_space_group_crystal_system triclinic
_space_group_IT_number 2
_space_group_name_Hall '-P 1'
_space_group_name_H-M_alt 'P -1'
_atom_sites_solution_hydrogens geom
_audit_creation_method SHELXL-2014/7
_audit_update_record
;
2024-07-27 deposited with the CCDC.	2024-10-07 downloaded from the CCDC.
;
_cell_angle_alpha 80.34(2)
_cell_angle_beta 84.76(3)
_cell_angle_gamma 82.51(3)
_cell_formula_units_Z 2
_cell_length_a 9.383(8)
_cell_length_b 12.3335(10)
_cell_length_c 16.264(14)
_cell_measurement_reflns_used 5007
_cell_measurement_temperature 143(2)
_cell_measurement_theta_max 27.5
_cell_measurement_theta_min 3.1
_cell_volume 1835(2)
_computing_cell_refinement
;
CrystalClear-SM Expert 2.1 b46 (Rigaku, 2016)
;
_computing_data_collection
;
CrystalClear-SM Expert 2.1 b46 (Rigaku, 2016)
;
_computing_data_reduction
;
CrystalClear-SM Expert 2.1 b46 (Rigaku, 2016)
;
_computing_structure_refinement 'SHELXL-2014/7 (Sheldrick, 2014)'
_diffrn_ambient_temperature 143(2)
_diffrn_detector_area_resol_mean 28.5714
_diffrn_measured_fraction_theta_full 0.974
_diffrn_measured_fraction_theta_max 0.945
_diffrn_measurement_device_type
;
AFC10: Fixed Chi 2 circle
;
_diffrn_measurement_method 'profile data from \w-scans'
_diffrn_radiation_type MoK\a
_diffrn_radiation_wavelength 0.71075
_diffrn_reflns_av_R_equivalents 0.0810
_diffrn_reflns_av_unetI/netI 0.1519
_diffrn_reflns_Laue_measured_fraction_full 0.974
_diffrn_reflns_Laue_measured_fraction_max 0.945
_diffrn_reflns_limit_h_max 11
_diffrn_reflns_limit_h_min -12
_diffrn_reflns_limit_k_max 15
_diffrn_reflns_limit_k_min -15
_diffrn_reflns_limit_l_max 20
_diffrn_reflns_limit_l_min -20
_diffrn_reflns_number 14361
_diffrn_reflns_point_group_measured_fraction_full 0.974
_diffrn_reflns_point_group_measured_fraction_max 0.945
_diffrn_reflns_theta_full 25.242
_diffrn_reflns_theta_max 27.350
_diffrn_reflns_theta_min 3.082
_diffrn_source 'Rotating Anode'
_exptl_absorpt_coefficient_mu 1.408
_exptl_absorpt_correction_T_max 1.000
_exptl_absorpt_correction_T_min 0.657
_exptl_absorpt_correction_type multi-scan
_exptl_crystal_colour Geeen
_exptl_crystal_density_diffrn 1.611
_exptl_crystal_description Block
_exptl_crystal_F_000 884
_exptl_crystal_size_max 0.11
_exptl_crystal_size_mid 0.05
_exptl_crystal_size_min 0.03
_refine_diff_density_max 2.323
_refine_diff_density_min -1.421
_refine_diff_density_rms 0.164
_refine_ls_extinction_method none
_refine_ls_goodness_of_fit_ref 1.083
_refine_ls_hydrogen_treatment constr
_refine_ls_matrix_type full
_refine_ls_number_parameters 524
_refine_ls_number_reflns 7845
_refine_ls_number_restraints 114
_refine_ls_restrained_S_all 1.076
_refine_ls_R_factor_all 0.1365
_refine_ls_R_factor_gt 0.0887
_refine_ls_shift/su_max 0.001
_refine_ls_shift/su_mean 0.000
_refine_ls_structure_factor_coef Fsqd
_refine_ls_weighting_details 'w=1/[\s^2^(Fo^2^)+(0.0573P)^2^] where P=(Fo^2^+2Fc^2^)/3'
_refine_ls_weighting_scheme calc
_refine_ls_wR_factor_gt 0.1647
_refine_ls_wR_factor_ref 0.1981
_reflns_Friedel_coverage 0.000
_reflns_number_gt 4931
_reflns_number_total 7845
_reflns_threshold_expression 'I > 2\s(I)'
_cod_data_source_file d4sc05006a2.cif
_cod_data_source_block TPhNC_a
_cod_depositor_comments
;
The following automatic conversions were performed:

data item '_exptl_absorpt_correction_type' value 'Multi-scan' was
changed to 'multi-scan' in accordance with the
/home/data/users/saulius/crontab/automatic-downloads/rss-feeds/RSC/lib/dictionaries/cif_core.dic
dictionary named 'cif_core.dic' version 2.4.2 last updated on
2011-04-26.

Automatic conversion script
Id: cif_fix_values 8170 2020-07-09 18:12:32Z antanas 

 Adding full bibliography for 1572864--1572865.cif.
;
_cod_database_code 1572865
_shelx_shelxl_version_number 2014/7
_shelx_space_group_comment
;
The symmetry employed for this shelxl refinement is uniquely defined
by the following loop, which should always be used as a source of
symmetry information in preference to the above space-group names.
They are only intended as comments.
;

loop_
_space_group_symop_operation_xyz
'x, y, z'
'-x, -y, -z'

loop_
_atom_site_label
_atom_site_type_symbol
_atom_site_fract_x
_atom_site_fract_y
_atom_site_fract_z
_atom_site_U_iso_or_equiv
_atom_site_adp_type
_atom_site_occupancy
_atom_site_site_symmetry_order
_atom_site_calc_flag
_atom_site_refinement_flags_posn
_atom_site_refinement_flags_adp
_atom_site_refinement_flags_occupancy
_atom_site_disorder_assembly
_atom_site_disorder_group
C27 C 0.5258(9) 0.8926(7) 0.8325(6) 0.028(2) Uani 1 1 d . . . . .
C28 C 0.5328(11) 0.9714(8) 0.8842(6) 0.041(3) Uani 1 1 d . . . . .
H1 H 0.4889 0.9601 0.9395 0.049 Uiso 1 1 calc R U . . .
C29 C 0.6013(12) 1.0651(9) 0.8577(8) 0.053(3) Uani 1 1 d . . . . .
H2 H 0.6014 1.1196 0.8926 0.064 Uiso 1 1 calc R U . . .
C30 C 0.6695(12) 1.0761(10) 0.7784(8) 0.059(3) Uani 1 1 d . . . . .
H3 H 0.7186 1.1394 0.7595 0.070 Uiso 1 1 calc R U . . .
C31 C 0.6699(11) 1.0004(9) 0.7258(7) 0.049(3) Uani 1 1 d . . . . .
H4 H 0.7195 1.0109 0.6720 0.059 Uiso 1 1 calc R U . . .
C32 C 0.5965(10) 0.9072(9) 0.7521(7) 0.046(3) Uani 1 1 d . . . . .
H5 H 0.5946 0.8545 0.7159 0.055 Uiso 1 1 calc R U . . .
C33 C 0.6027(11) 0.1767(7) 0.4954(6) 0.036(2) Uani 1 1 d . . . . .
C34 C 0.5973(12) 0.1169(7) 0.4293(6) 0.038(2) Uani 1 1 d . . . . .
H6 H 0.5064 0.1068 0.4122 0.046 Uiso 1 1 calc R U . . .
C35 C 0.7219(12) 0.0727(8) 0.3891(6) 0.040(3) Uani 1 1 d . . . . .
H7 H 0.7149 0.0338 0.3443 0.048 Uiso 1 1 calc R U . . .
C36 C 0.8576(13) 0.0839(9) 0.4127(7) 0.053(3) Uani 1 1 d . . . . .
H8 H 0.9428 0.0555 0.3834 0.063 Uiso 1 1 calc R U . . .
C37 C 0.8643(12) 0.1384(8) 0.4810(6) 0.045(3) Uani 1 1 d . . . . .
H9 H 0.9554 0.1436 0.5002 0.054 Uiso 1 1 calc R U . . .
C38 C 0.7399(11) 0.1847(8) 0.5210(6) 0.043(3) Uani 1 1 d . . . . .
H10 H 0.7473 0.2225 0.5665 0.051 Uiso 1 1 calc R U . . .
C39 C 0.2632(10) 0.2079(8) 0.6460(6) 0.032(2) Uani 1 1 d . . . . .
C40 C 0.3026(12) 0.1735(9) 0.7280(7) 0.049(3) Uani 1 1 d . . . . .
H11 H 0.3975 0.1805 0.7408 0.059 Uiso 1 1 calc R U . . .
C41 C 0.2061(13) 0.1290(11) 0.7919(7) 0.063(4) Uani 1 1 d . . . . .
H12 H 0.2358 0.1046 0.8470 0.075 Uiso 1 1 calc R U . . .
C42 C 0.0682(13) 0.1210(11) 0.7739(7) 0.067(4) Uani 1 1 d . . . . .
H13 H 0.0020 0.0910 0.8167 0.080 Uiso 1 1 calc R U . . .
C43 C 0.0245(13) 0.1567(10) 0.6929(8) 0.061(4) Uani 1 1 d . . . . .
H14 H -0.0712 0.1516 0.6805 0.073 Uiso 1 1 calc R U . . .
C44 C 0.1230(11) 0.1999(9) 0.6304(7) 0.049(3) Uani 1 1 d . . . . .
H15 H 0.0927 0.2246 0.5755 0.059 Uiso 1 1 calc R U . . .
N1 N 0.5607(8) 0.6072(6) 0.8895(5) 0.0333(19) Uani 1 1 d . . . . .
N2 N 0.3013(8) 0.4314(7) 0.5057(5) 0.0330(19) Uani 1 1 d . . . . .
O1 O 0.4515(7) 0.7343(5) 1.0039(4) 0.0381(17) Uani 1 1 d . . . . .
O2 O 0.2911(7) 0.2423(5) 0.4475(4) 0.0437(18) Uani 1 1 d . . . . .
O3 O 0.3770(8) 0.7151(5) 0.7635(4) 0.052(2) Uani 1 1 d . . . . .
O4 O 0.5377(7) 0.3469(5) 0.6076(4) 0.0353(16) Uani 1 1 d . . . . .
Sn1 Sn 0.40268(7) 0.75726(5) 0.87779(4) 0.0321(2) Uani 1 1 d . . . . .
Sn2 Sn 0.41236(7) 0.26219(5) 0.54615(4) 0.0328(2) Uani 1 1 d . . . . .
C1 C 0.6335(11) 0.5922(7) 0.9647(6) 0.031(2) Uani 1 1 d . . . . .
C2 C 0.5720(11) 0.6641(8) 1.0213(6) 0.037(2) Uani 1 1 d . . . . .
C5 C 0.8181(13) 0.5135(9) 1.0609(7) 0.054(3) Uani 1 1 d . . . . .
H16 H 0.9014 0.4635 1.0748 0.064 Uiso 1 1 calc R U . . .
C18 C 0.5557(9) 0.4482(8) 0.7184(6) 0.031(2) Uani 1 1 d . . . . .
H17 H 0.6301 0.3930 0.7389 0.037 Uiso 1 1 calc R U . . .
C8 C 0.2139(10) 0.3321(8) 0.4101(6) 0.033(2) Uani 1 1 d . . . . .
C16 C 0.3772(10) 0.5155(8) 0.6201(5) 0.030(2) Uani 1 1 d . . . . .
C14 C 0.4117(11) 0.6236(8) 0.7297(6) 0.036(2) Uani 1 1 d . . . . .
C15 C 0.3422(10) 0.6085(7) 0.6603(6) 0.032(2) Uani 1 1 d . . . . .
H18 H 0.2681 0.6637 0.6396 0.039 Uiso 1 1 calc R U . . .
C17 C 0.4895(10) 0.4342(8) 0.6468(5) 0.032(2) Uani 1 1 d . . . . .
C4 C 0.7569(11) 0.5851(8) 1.1149(6) 0.039(2) Uani 1 1 d . . . . .
H19 H 0.7996 0.5832 1.1660 0.046 Uiso 1 1 calc R U . . .
C3 C 0.6354(10) 0.6596(8) 1.0971(6) 0.036(2) Uani 1 1 d . . . . .
H20 H 0.5954 0.7072 1.1357 0.044 Uiso 1 1 calc R U . . .
C19 C 0.5870(10) 0.5349(8) 0.8376(6) 0.034(2) Uani 1 1 d . . . . .
H21 H 0.6586 0.4744 0.8519 0.041 Uiso 1 1 calc R U . . .
C12 C 0.1282(10) 0.5286(8) 0.3999(6) 0.035(2) Uani 1 1 d . . . . .
H22 H 0.1273 0.5973 0.4191 0.043 Uiso 1 1 calc R U . . .
C6 C 0.7548(11) 0.5157(8) 0.9846(6) 0.044(3) Uani 1 1 d . . . . .
H23 H 0.7940 0.4661 0.9473 0.053 Uiso 1 1 calc R U . . .
C7 C 0.2111(10) 0.4351(8) 0.4388(6) 0.035(2) Uani 1 1 d . . . . .
C9 C 0.1316(11) 0.3281(8) 0.3429(6) 0.041(3) Uani 1 1 d . . . . .
H24 H 0.1305 0.2599 0.3233 0.049 Uiso 1 1 calc R U . . .
C10 C 0.0524(11) 0.4226(9) 0.3052(6) 0.047(3) Uani 1 1 d . . . . .
H25 H 0.0002 0.4187 0.2586 0.056 Uiso 1 1 calc R U . . .
C11 C 0.0470(11) 0.5234(9) 0.3336(7) 0.047(3) Uani 1 1 d . . . . .
H26 H -0.0108 0.5872 0.3084 0.057 Uiso 1 1 calc R U . . .
C13 C 0.5183(10) 0.5376(8) 0.7603(6) 0.030(2) Uani 1 1 d . . . . .
C20 C 0.2934(10) 0.5135(8) 0.5505(6) 0.033(2) Uani 1 1 d . . . . .
H27 H 0.2263 0.5767 0.5350 0.040 Uiso 1 1 calc R U . . .
C21A C 0.183(2) 0.7760(13) 0.9109(11) 0.027(3) Uani 0.631(12) 1 d D U P A 1
C21B C 0.165(4) 0.812(3) 0.913(2) 0.047(8) Uani 0.369(12) 1 d D U P A 2
C22A C 0.0886(19) 0.790(2) 0.8464(13) 0.039(4) Uani 0.631(12) 1 d D U P A 1
H28 H 0.1247 0.7874 0.7902 0.047 Uiso 0.631(12) 1 calc R U P A 1
C22B C 0.053(3) 0.795(5) 0.866(2) 0.053(9) Uani 0.369(12) 1 d D U P A 2
H29 H 0.0753 0.7643 0.8161 0.064 Uiso 0.369(12) 1 calc R U P A 2
C23A C -0.058(2) 0.807(2) 0.8674(14) 0.048(5) Uani 0.631(12) 1 d D U P A 1
H30 H -0.1221 0.8192 0.8238 0.058 Uiso 0.631(12) 1 calc R U P A 1
C23B C -0.091(3) 0.821(4) 0.893(2) 0.046(8) Uani 0.369(12) 1 d D U P A 2
H31 H -0.1676 0.7986 0.8677 0.056 Uiso 0.369(12) 1 calc R U P A 2
C24A C -0.1162(18) 0.8075(17) 0.9488(12) 0.049(5) Uani 0.631(12) 1 d D U P A 1
H32 H -0.2173 0.8197 0.9614 0.059 Uiso 0.631(12) 1 calc R U P A 1
C24B C -0.116(3) 0.881(4) 0.959(2) 0.069(9) Uani 0.369(12) 1 d D U P A 2
H33 H -0.2139 0.9001 0.9775 0.082 Uiso 0.369(12) 1 calc R U P A 2
C25A C -0.0221(16) 0.7897(14) 1.0097(11) 0.045(4) Uani 0.631(12) 1 d D U P A 1
H34 H -0.0587 0.7863 1.0664 0.054 Uiso 0.631(12) 1 calc R U P A 1
C25B C -0.013(3) 0.914(3) 0.998(2) 0.063(8) Uani 0.369(12) 1 d D U P A 2
H35 H -0.0360 0.9615 1.0390 0.076 Uiso 0.369(12) 1 calc R U P A 2
C26A C 0.1267(16) 0.7764(15) 0.9915(10) 0.044(4) Uani 0.631(12) 1 d D U P A 1
H36 H 0.1895 0.7674 1.0353 0.052 Uiso 0.631(12) 1 calc R U P A 1
C26B C 0.129(3) 0.875(2) 0.9751(18) 0.048(6) Uani 0.369(12) 1 d D U P A 2
H37 H 0.2043 0.8918 1.0043 0.057 Uiso 0.369(12) 1 calc R U P A 2

loop_
_atom_site_aniso_label
_atom_site_aniso_U_11
_atom_site_aniso_U_22
_atom_site_aniso_U_33
_atom_site_aniso_U_23
_atom_site_aniso_U_13
_atom_site_aniso_U_12
C27 0.018(5) 0.036(5) 0.035(5) -0.004(4) -0.015(4) -0.013(4)
C28 0.050(7) 0.048(6) 0.028(6) -0.006(5) -0.009(5) -0.014(5)
C29 0.063(8) 0.029(6) 0.068(9) -0.018(6) -0.008(7) 0.006(5)
C30 0.051(8) 0.051(8) 0.073(10) -0.003(7) -0.008(7) -0.008(6)
C31 0.033(6) 0.058(8) 0.051(7) 0.010(6) -0.001(5) -0.010(5)
C32 0.032(6) 0.063(8) 0.039(6) -0.010(5) -0.001(5) 0.000(5)
C33 0.055(7) 0.019(4) 0.037(6) -0.005(4) -0.026(5) -0.002(4)
C34 0.057(7) 0.026(5) 0.035(6) -0.011(4) -0.006(5) -0.004(5)
C35 0.062(7) 0.029(5) 0.031(6) -0.010(4) -0.013(5) 0.003(5)
C36 0.069(8) 0.042(7) 0.042(7) -0.008(5) 0.002(6) 0.005(6)
C37 0.051(7) 0.045(6) 0.039(6) -0.014(5) -0.017(6) 0.012(5)
C38 0.048(7) 0.041(6) 0.042(6) -0.010(5) -0.033(6) 0.010(5)
C39 0.031(5) 0.037(5) 0.028(5) -0.010(4) -0.001(4) -0.007(4)
C40 0.045(7) 0.066(8) 0.043(7) -0.007(6) -0.010(6) -0.025(6)
C41 0.055(8) 0.105(11) 0.036(7) -0.019(7) -0.009(6) -0.018(8)
C42 0.056(8) 0.123(12) 0.028(6) -0.015(7) 0.004(6) -0.034(8)
C43 0.056(8) 0.080(10) 0.053(8) -0.016(7) -0.005(7) -0.024(7)
C44 0.049(7) 0.045(7) 0.054(8) 0.000(5) -0.012(6) -0.016(6)
N1 0.042(5) 0.033(4) 0.027(4) -0.006(3) -0.009(4) -0.003(4)
N2 0.033(5) 0.043(5) 0.024(4) -0.010(4) -0.007(4) 0.001(4)
O1 0.054(5) 0.039(4) 0.025(4) -0.013(3) -0.015(3) -0.001(3)
O2 0.051(5) 0.039(4) 0.048(5) -0.012(3) -0.029(4) -0.006(3)
O3 0.088(6) 0.032(4) 0.037(4) -0.016(3) -0.036(4) 0.021(4)
O4 0.038(4) 0.036(4) 0.038(4) -0.019(3) -0.010(3) -0.002(3)
Sn1 0.0417(4) 0.0324(4) 0.0247(4) -0.0076(3) -0.0095(3) -0.0044(3)
Sn2 0.0395(4) 0.0352(4) 0.0272(4) -0.0101(3) -0.0086(3) -0.0066(3)
C1 0.045(6) 0.026(5) 0.023(5) -0.006(4) -0.005(4) -0.006(4)
C2 0.045(6) 0.036(6) 0.030(5) -0.009(4) 0.001(5) -0.003(5)
C5 0.059(8) 0.053(7) 0.047(7) -0.004(6) -0.024(6) 0.010(6)
C18 0.023(5) 0.041(6) 0.032(5) -0.012(4) -0.007(4) -0.002(4)
C8 0.035(6) 0.046(6) 0.022(5) -0.015(4) -0.008(4) 0.002(5)
C16 0.034(5) 0.034(5) 0.024(5) -0.006(4) -0.004(4) -0.011(4)
C14 0.056(7) 0.033(5) 0.021(5) -0.006(4) -0.005(5) -0.009(5)
C15 0.038(6) 0.033(5) 0.026(5) -0.003(4) -0.008(4) -0.006(4)
C17 0.041(6) 0.034(5) 0.022(5) -0.006(4) 0.003(4) -0.013(4)
C4 0.045(6) 0.042(6) 0.030(5) -0.006(5) -0.010(5) -0.002(5)
C3 0.037(6) 0.049(6) 0.026(5) -0.008(4) -0.009(5) -0.006(5)
C19 0.036(6) 0.037(5) 0.029(5) -0.010(4) -0.005(5) -0.002(4)
C12 0.031(5) 0.047(6) 0.030(5) -0.002(4) -0.007(4) -0.013(5)
C6 0.051(7) 0.041(6) 0.038(6) -0.014(5) -0.010(5) 0.015(5)
C7 0.037(6) 0.049(6) 0.020(5) -0.008(4) 0.002(4) -0.007(5)
C9 0.053(7) 0.035(6) 0.040(6) -0.020(5) -0.012(5) -0.001(5)
C10 0.053(7) 0.058(7) 0.038(6) -0.024(5) -0.021(6) -0.012(6)
C11 0.042(6) 0.057(7) 0.047(7) -0.005(6) -0.024(6) -0.012(6)
C13 0.030(5) 0.034(5) 0.026(5) -0.009(4) 0.002(4) 0.000(4)
C20 0.037(6) 0.036(5) 0.026(5) -0.005(4) 0.002(4) -0.006(4)
C21A 0.030(7) 0.011(8) 0.036(6) 0.003(5) -0.002(5) 0.002(5)
C21B 0.028(10) 0.055(19) 0.048(12) 0.020(12) -0.017(8) 0.000(10)
C22A 0.028(7) 0.046(10) 0.040(7) -0.004(6) -0.004(5) 0.005(7)
C22B 0.021(11) 0.078(19) 0.054(14) -0.002(14) -0.011(10) 0.007(11)
C23A 0.028(8) 0.063(13) 0.051(8) -0.008(7) -0.006(6) 0.006(7)
C23B 0.016(11) 0.068(17) 0.050(15) 0.001(14) -0.014(9) 0.007(10)
C24A 0.028(6) 0.066(13) 0.056(8) -0.015(8) -0.003(5) -0.007(7)
C24B 0.035(10) 0.10(2) 0.071(16) -0.023(17) -0.002(9) -0.001(10)
C25A 0.029(6) 0.059(11) 0.048(7) -0.015(7) 0.001(5) -0.007(6)
C25B 0.045(10) 0.081(17) 0.061(14) 0.001(13) -0.012(9) -0.006(10)
C26A 0.030(6) 0.064(12) 0.036(6) -0.007(6) 0.001(5) -0.006(6)
C26B 0.038(10) 0.053(14) 0.044(12) 0.022(10) -0.007(9) -0.011(9)

loop_
_atom_type_symbol
_atom_type_description
_atom_type_scat_dispersion_real
_atom_type_scat_dispersion_imag
_atom_type_scat_source
C C 0.0033 0.0016 'International Tables Vol C Tables 4.2.6.8 and 6.1.1.4'
H H 0.0000 0.0000 'International Tables Vol C Tables 4.2.6.8 and 6.1.1.4'
N N 0.0061 0.0033 'International Tables Vol C Tables 4.2.6.8 and 6.1.1.4'
O O 0.0106 0.0060 'International Tables Vol C Tables 4.2.6.8 and 6.1.1.4'
Sn Sn -0.6537 1.4246 'International Tables Vol C Tables 4.2.6.8 and 6.1.1.4'

loop_
_geom_angle_atom_site_label_1
_geom_angle_atom_site_label_2
_geom_angle_atom_site_label_3
_geom_angle
_geom_angle_site_symmetry_1
_geom_angle_site_symmetry_3
_geom_angle_publ_flag
C28 C27 C32 118.6(9) . . ?
C28 C27 Sn1 118.6(7) . . ?
C32 C27 Sn1 122.8(7) . . ?
C29 C28 C27 122.3(10) . . ?
C29 C28 H1 118.9 . . ?
C27 C28 H1 118.9 . . ?
C30 C29 C28 117.2(11) . . ?
C30 C29 H2 121.4 . . ?
C28 C29 H2 121.4 . . ?
C31 C30 C29 123.1(12) . . ?
C31 C30 H3 118.4 . . ?
C29 C30 H3 118.4 . . ?
C30 C31 C32 119.4(11) . . ?
C30 C31 H4 120.3 . . ?
C32 C31 H4 120.3 . . ?
C31 C32 C27 119.3(10) . . ?
C31 C32 H5 120.3 . . ?
C27 C32 H5 120.3 . . ?
C34 C33 C38 117.2(10) . . ?
C34 C33 Sn2 120.8(7) . . ?
C38 C33 Sn2 121.8(7) . . ?
C35 C34 C33 121.1(10) . . ?
C35 C34 H6 119.5 . . ?
C33 C34 H6 119.5 . . ?
C34 C35 C36 121.7(10) . . ?
C34 C35 H7 119.2 . . ?
C36 C35 H7 119.2 . . ?
C35 C36 C37 117.8(11) . . ?
C35 C36 H8 121.1 . . ?
C37 C36 H8 121.1 . . ?
C38 C37 C36 121.0(11) . . ?
C38 C37 H9 119.5 . . ?
C36 C37 H9 119.5 . . ?
C37 C38 C33 121.1(10) . . ?
C37 C38 H10 119.5 . . ?
C33 C38 H10 119.5 . . ?
C44 C39 C40 117.3(9) . . ?
C44 C39 Sn2 120.0(7) . . ?
C40 C39 Sn2 122.5(7) . . ?
C39 C40 C41 121.9(10) . . ?
C39 C40 H11 119.1 . . ?
C41 C40 H11 119.1 . . ?
C42 C41 C40 119.1(11) . . ?
C42 C41 H12 120.4 . . ?
C40 C41 H12 120.4 . . ?
C41 C42 C43 120.4(11) . . ?
C41 C42 H13 119.8 . . ?
C43 C42 H13 119.8 . . ?
C44 C43 C42 119.3(11) . . ?
C44 C43 H14 120.4 . . ?
C42 C43 H14 120.4 . . ?
C39 C44 C43 122.0(11) . . ?
C39 C44 H15 119.0 . . ?
C43 C44 H15 119.0 . . ?
C19 N1 C1 121.1(8) . . ?
C19 N1 Sn1 127.0(7) . . ?
C1 N1 Sn1 111.9(6) . . ?
C20 N2 C7 122.5(8) . . ?
C20 N2 Sn2 123.3(6) . . ?
C7 N2 Sn2 112.6(6) . . ?
C2 O1 Sn1 114.1(6) . . ?
C8 O2 Sn2 117.2(6) . . ?
C14 O3 Sn1 134.2(6) . . ?
C17 O4 Sn2 125.9(6) . . ?
O3 Sn1 C21A 93.7(5) . . ?
O3 Sn1 O1 157.9(3) . . ?
C21A Sn1 O1 91.7(5) . . ?
O3 Sn1 C27 97.1(3) . . ?
C21A Sn1 C27 124.0(5) . . ?
O1 Sn1 C27 97.7(3) . . ?
O3 Sn1 N1 83.5(3) . . ?
C21A Sn1 N1 130.3(5) . . ?
O1 Sn1 N1 76.7(3) . . ?
C27 Sn1 N1 105.5(3) . . ?
O3 Sn1 C21B 97.7(8) . . ?
O1 Sn1 C21B 91.4(8) . . ?
C27 Sn1 C21B 113.5(10) . . ?
N1 Sn1 C21B 140.4(10) . . ?
O4 Sn2 O2 154.7(3) . . ?
O4 Sn2 C39 100.3(3) . . ?
O2 Sn2 C39 97.1(3) . . ?
O4 Sn2 C33 89.9(3) . . ?
O2 Sn2 C33 92.6(3) . . ?
C39 Sn2 C33 130.4(4) . . ?
O4 Sn2 N2 83.3(3) . . ?
O2 Sn2 N2 76.0(3) . . ?
C39 Sn2 N2 98.8(3) . . ?
C33 Sn2 N2 130.7(3) . . ?
C6 C1 C2 120.6(9) . . ?
C6 C1 N1 125.9(9) . . ?
C2 C1 N1 113.5(8) . . ?
O1 C2 C3 120.1(9) . . ?
O1 C2 C1 120.6(9) . . ?
C3 C2 C1 119.3(9) . . ?
C4 C5 C6 119.2(10) . . ?
C4 C5 H16 120.4 . . ?
C6 C5 H16 120.4 . . ?
C13 C18 C17 123.6(9) . . ?
C13 C18 H17 118.2 . . ?
C17 C18 H17 118.2 . . ?
O2 C8 C9 121.6(9) . . ?
O2 C8 C7 120.1(8) . . ?
C9 C8 C7 118.3(9) . . ?
C15 C16 C17 120.2(8) . . ?
C15 C16 C20 115.2(9) . . ?
C17 C16 C20 124.6(9) . . ?
O3 C14 C15 120.2(9) . . ?
O3 C14 C13 123.0(8) . . ?
C15 C14 C13 116.8(9) . . ?
C16 C15 C14 122.9(9) . . ?
C16 C15 H18 118.5 . . ?
C14 C15 H18 118.5 . . ?
O4 C17 C16 124.0(8) . . ?
O4 C17 C18 119.5(9) . . ?
C16 C17 C18 116.5(8) . . ?
C5 C4 C3 122.3(10) . . ?
C5 C4 H19 118.8 . . ?
C3 C4 H19 118.8 . . ?
C4 C3 C2 119.4(9) . . ?
C4 C3 H20 120.3 . . ?
C2 C3 H20 120.3 . . ?
N1 C19 C13 127.1(9) . . ?
N1 C19 H21 116.5 . . ?
C13 C19 H21 116.5 . . ?
C11 C12 C7 121.5(10) . . ?
C11 C12 H22 119.3 . . ?
C7 C12 H22 119.3 . . ?
C1 C6 C5 119.3(9) . . ?
C1 C6 H23 120.4 . . ?
C5 C6 H23 120.4 . . ?
C12 C7 C8 119.7(9) . . ?
C12 C7 N2 126.2(9) . . ?
C8 C7 N2 114.1(9) . . ?
C10 C9 C8 120.5(9) . . ?
C10 C9 H24 119.8 . . ?
C8 C9 H24 119.8 . . ?
C9 C10 C11 121.7(9) . . ?
C9 C10 H25 119.2 . . ?
C11 C10 H25 119.2 . . ?
C12 C11 C10 118.4(10) . . ?
C12 C11 H26 120.8 . . ?
C10 C11 H26 120.8 . . ?
C18 C13 C14 119.7(9) . . ?
C18 C13 C19 117.0(8) . . ?
C14 C13 C19 123.1(8) . . ?
N2 C20 C16 126.2(9) . . ?
N2 C20 H27 116.9 . . ?
C16 C20 H27 116.9 . . ?
C26A C21A C22A 119.3(17) . . ?
C26A C21A Sn1 123.1(13) . . ?
C22A C21A Sn1 117.6(13) . . ?
C26B C21B C22B 118(3) . . ?
C26B C21B Sn1 120(2) . . ?
C22B C21B Sn1 122(2) . . ?
C23A C22A C21A 118.1(18) . . ?
C23A C22A H28 121.0 . . ?
C21A C22A H28 121.0 . . ?
C23B C22B C21B 121(3) . . ?
C23B C22B H29 119.5 . . ?
C21B C22B H29 119.5 . . ?
C24A C23A C22A 123.1(19) . . ?
C24A C23A H30 118.4 . . ?
C22A C23A H30 118.4 . . ?
C24B C23B C22B 116(3) . . ?
C24B C23B H31 121.8 . . ?
C22B C23B H31 121.8 . . ?
C25A C24A C23A 117.1(17) . . ?
C25A C24A H32 121.5 . . ?
C23A C24A H32 121.5 . . ?
C25B C24B C23B 125(3) . . ?
C25B C24B H33 117.5 . . ?
C23B C24B H33 117.5 . . ?
C24A C25A C26A 121.9(17) . . ?
C24A C25A H34 119.0 . . ?
C26A C25A H34 119.0 . . ?
C24B C25B C26B 116(3) . . ?
C24B C25B H35 121.9 . . ?
C26B C25B H35 121.9 . . ?
C21A C26A C25A 120.4(16) . . ?
C21A C26A H36 119.8 . . ?
C25A C26A H36 119.8 . . ?
C21B C26B C25B 123(3) . . ?
C21B C26B H37 118.6 . . ?
C25B C26B H37 118.6 . . ?

loop_
_geom_bond_atom_site_label_1
_geom_bond_atom_site_label_2
_geom_bond_distance
_geom_bond_site_symmetry_2
_geom_bond_publ_flag
C27 C28 1.400(12) . ?
C27 C32 1.405(13) . ?
C27 Sn1 2.144(8) . ?
C28 C29 1.382(13) . ?
C28 H1 0.9500 . ?
C29 C30 1.380(15) . ?
C29 H2 0.9500 . ?
C30 C31 1.368(15) . ?
C30 H3 0.9500 . ?
C31 C32 1.402(14) . ?
C31 H4 0.9500 . ?
C32 H5 0.9500 . ?
C33 C34 1.409(12) . ?
C33 C38 1.410(12) . ?
C33 Sn2 2.125(10) . ?
C34 C35 1.380(13) . ?
C34 H6 0.9500 . ?
C35 C36 1.393(14) . ?
C35 H7 0.9500 . ?
C36 C37 1.401(13) . ?
C36 H8 0.9500 . ?
C37 C38 1.387(13) . ?
C37 H9 0.9500 . ?
C38 H10 0.9500 . ?
C39 C44 1.381(13) . ?
C39 C40 1.398(13) . ?
C39 Sn2 2.123(9) . ?
C40 C41 1.404(14) . ?
C40 H11 0.9500 . ?
C41 C42 1.372(14) . ?
C41 H12 0.9500 . ?
C42 C43 1.398(14) . ?
C42 H13 0.9500 . ?
C43 C44 1.395(14) . ?
C43 H14 0.9500 . ?
C44 H15 0.9500 . ?
N1 C19 1.313(11) . ?
N1 C1 1.429(11) . ?
N1 Sn1 2.209(8) . ?
N2 C20 1.334(11) . ?
N2 C7 1.430(11) . ?
N2 Sn2 2.230(8) . ?
O1 C2 1.353(11) . ?
O1 Sn1 2.107(6) . ?
O2 C8 1.329(11) . ?
O2 Sn2 2.114(6) . ?
O3 C14 1.327(10) . ?
O3 Sn1 2.056(6) . ?
O4 C17 1.349(10) . ?
O4 Sn2 2.089(6) . ?
Sn1 C21A 2.078(19) . ?
Sn1 C21B 2.30(3) . ?
C1 C6 1.405(12) . ?
C1 C2 1.417(12) . ?
C2 C3 1.407(12) . ?
C5 C4 1.385(13) . ?
C5 C6 1.419(13) . ?
C5 H16 0.9500 . ?
C18 C13 1.383(11) . ?
C18 C17 1.415(12) . ?
C18 H17 0.9500 . ?
C8 C9 1.405(12) . ?
C8 C7 1.421(12) . ?
C16 C15 1.401(11) . ?
C16 C17 1.402(12) . ?
C16 C20 1.442(12) . ?
C14 C15 1.405(12) . ?
C14 C13 1.418(12) . ?
C15 H18 0.9500 . ?
C4 C3 1.388(13) . ?
C4 H19 0.9500 . ?
C3 H20 0.9500 . ?
C19 C13 1.457(12) . ?
C19 H21 0.9500 . ?
C12 C11 1.390(12) . ?
C12 C7 1.394(12) . ?
C12 H22 0.9500 . ?
C6 H23 0.9500 . ?
C9 C10 1.380(13) . ?
C9 H24 0.9500 . ?
C10 C11 1.391(13) . ?
C10 H25 0.9500 . ?
C11 H26 0.9500 . ?
C20 H27 0.9500 . ?
C21A C26A 1.367(19) . ?
C21A C22A 1.406(17) . ?
C21B C26B 1.37(2) . ?
C21B C22B 1.41(2) . ?
C22A C23A 1.386(19) . ?
C22A H28 0.9500 . ?
C22B C23B 1.39(2) . ?
C22B H29 0.9500 . ?
C23A C24A 1.39(2) . ?
C23A H30 0.9500 . ?
C23B C24B 1.39(3) . ?
C23B H31 0.9500 . ?
C24A C25A 1.36(2) . ?
C24A H32 0.9500 . ?
C24B C25B 1.35(2) . ?
C24B H33 0.9500 . ?
C25A C26A 1.395(18) . ?
C25A H34 0.9500 . ?
C25B C26B 1.40(2) . ?
C25B H35 0.9500 . ?
C26A H36 0.9500 . ?
C26B H37 0.9500 . ?

loop_
_geom_torsion_atom_site_label_1
_geom_torsion_atom_site_label_2
_geom_torsion_atom_site_label_3
_geom_torsion_atom_site_label_4
_geom_torsion
_geom_torsion_site_symmetry_1
_geom_torsion_site_symmetry_2
_geom_torsion_site_symmetry_3
_geom_torsion_site_symmetry_4
_geom_torsion_publ_flag
C32 C27 C28 C29 2.8(15) . . . . ?
Sn1 C27 C28 C29 -175.4(8) . . . . ?
C27 C28 C29 C30 -2.9(17) . . . . ?
C28 C29 C30 C31 1.0(18) . . . . ?
C29 C30 C31 C32 0.9(18) . . . . ?
C30 C31 C32 C27 -1.0(16) . . . . ?
C28 C27 C32 C31 -0.8(15) . . . . ?
Sn1 C27 C32 C31 177.3(7) . . . . ?
C38 C33 C34 C35 -3.0(14) . . . . ?
Sn2 C33 C34 C35 171.9(7) . . . . ?
C33 C34 C35 C36 0.9(15) . . . . ?
C34 C35 C36 C37 2.2(16) . . . . ?
C35 C36 C37 C38 -3.3(16) . . . . ?
C36 C37 C38 C33 1.2(16) . . . . ?
C34 C33 C38 C37 1.9(14) . . . . ?
Sn2 C33 C38 C37 -172.9(7) . . . . ?
C44 C39 C40 C41 2.1(17) . . . . ?
Sn2 C39 C40 C41 -174.4(9) . . . . ?
C39 C40 C41 C42 -1.4(19) . . . . ?
C40 C41 C42 C43 0(2) . . . . ?
C41 C42 C43 C44 0(2) . . . . ?
C40 C39 C44 C43 -1.7(16) . . . . ?
Sn2 C39 C44 C43 175.0(9) . . . . ?
C42 C43 C44 C39 0.4(18) . . . . ?
C19 N1 C1 C6 12.6(15) . . . . ?
Sn1 N1 C1 C6 -169.4(8) . . . . ?
C19 N1 C1 C2 -167.7(9) . . . . ?
Sn1 N1 C1 C2 10.4(10) . . . . ?
Sn1 O1 C2 C3 165.9(7) . . . . ?
Sn1 O1 C2 C1 -15.9(11) . . . . ?
C6 C1 C2 O1 -177.1(9) . . . . ?
N1 C1 C2 O1 3.2(13) . . . . ?
C6 C1 C2 C3 1.2(14) . . . . ?
N1 C1 C2 C3 -178.6(8) . . . . ?
Sn2 O2 C8 C9 178.8(7) . . . . ?
Sn2 O2 C8 C7 -2.2(12) . . . . ?
Sn1 O3 C14 C15 160.3(7) . . . . ?
Sn1 O3 C14 C13 -19.9(16) . . . . ?
C17 C16 C15 C14 -2.4(14) . . . . ?
C20 C16 C15 C14 179.3(8) . . . . ?
O3 C14 C15 C16 177.8(9) . . . . ?
C13 C14 C15 C16 -2.0(14) . . . . ?
Sn2 O4 C17 C16 -34.2(12) . . . . ?
Sn2 O4 C17 C18 147.1(7) . . . . ?
C15 C16 C17 O4 -174.5(8) . . . . ?
C20 C16 C17 O4 3.6(14) . . . . ?
C15 C16 C17 C18 4.2(13) . . . . ?
C20 C16 C17 C18 -177.6(8) . . . . ?
C13 C18 C17 O4 176.9(8) . . . . ?
C13 C18 C17 C16 -2.0(14) . . . . ?
C6 C5 C4 C3 -0.1(17) . . . . ?
C5 C4 C3 C2 -0.6(16) . . . . ?
O1 C2 C3 C4 178.4(9) . . . . ?
C1 C2 C3 C4 0.1(14) . . . . ?
C1 N1 C19 C13 178.0(8) . . . . ?
Sn1 N1 C19 C13 0.3(14) . . . . ?
C2 C1 C6 C5 -1.9(15) . . . . ?
N1 C1 C6 C5 177.8(9) . . . . ?
C4 C5 C6 C1 1.4(16) . . . . ?
C11 C12 C7 C8 0.4(14) . . . . ?
C11 C12 C7 N2 178.3(9) . . . . ?
O2 C8 C7 C12 -179.2(9) . . . . ?
C9 C8 C7 C12 -0.2(14) . . . . ?
O2 C8 C7 N2 2.7(13) . . . . ?
C9 C8 C7 N2 -178.3(8) . . . . ?
C20 N2 C7 C12 14.3(14) . . . . ?
Sn2 N2 C7 C12 -179.8(8) . . . . ?
C20 N2 C7 C8 -167.7(8) . . . . ?
Sn2 N2 C7 C8 -1.8(10) . . . . ?
O2 C8 C9 C10 -180.0(10) . . . . ?
C7 C8 C9 C10 1.0(15) . . . . ?
C8 C9 C10 C11 -2.2(17) . . . . ?
C7 C12 C11 C10 -1.4(15) . . . . ?
C9 C10 C11 C12 2.3(17) . . . . ?
C17 C18 C13 C14 -2.4(14) . . . . ?
C17 C18 C13 C19 174.4(8) . . . . ?
O3 C14 C13 C18 -175.5(9) . . . . ?
C15 C14 C13 C18 4.2(14) . . . . ?
O3 C14 C13 C19 7.9(15) . . . . ?
C15 C14 C13 C19 -172.3(8) . . . . ?
N1 C19 C13 C18 -175.4(9) . . . . ?
N1 C19 C13 C14 1.2(16) . . . . ?
C7 N2 C20 C16 178.3(8) . . . . ?
Sn2 N2 C20 C16 13.9(13) . . . . ?
C15 C16 C20 N2 -176.0(9) . . . . ?
C17 C16 C20 N2 5.8(15) . . . . ?
C26A C21A C22A C23A 2(3) . . . . ?
Sn1 C21A C22A C23A -177.3(16) . . . . ?
C26B C21B C22B C23B -12(7) . . . . ?
Sn1 C21B C22B C23B 175(3) . . . . ?
C21A C22A C23A C24A -2(3) . . . . ?
C21B C22B C23B C24B 10(6) . . . . ?
C22A C23A C24A C25A 0(3) . . . . ?
C22B C23B C24B C25B -1(7) . . . . ?
C23A C24A C25A C26A 3(3) . . . . ?
C23B C24B C25B C26B -7(6) . . . . ?
C22A C21A C26A C25A 0(3) . . . . ?
Sn1 C21A C26A C25A 179.8(13) . . . . ?
C24A C25A C26A C21A -3(3) . . . . ?
C22B C21B C26B C25B 4(6) . . . . ?
Sn1 C21B C26B C25B 178(2) . . . . ?
C24B C25B C26B C21B 4(5) . . . . ?
